data_4310821
loop_
_publ_author_name
'F. Albert Cotton'
'Chun Y. Liu'
'Carlos A. Murillo'

_publ_section_title
;
 Systematic Preparation of Mo24+ Building Blocks for Supramolecular
 Assemblies
;
_journal_name_full 'Inorganic Chemistry'
_journal_page_first 2267
_journal_page_last 2276
_journal_paper_doi 10.1021/ic035433s
_journal_volume 43
_journal_year 2004
_chemical_formula_moiety trans-[Mo2(C15H15N2O2)2(CH3CN)4](BF4)2
_chemical_formula_sum 'C38 H42 B2 F8 Mo2 N8 O4'
_chemical_formula_weight 1040.30
_chemical_name_common trans-[Mo2(DAniF)2(CH3CN)4](BF4)2
_chemical_name_systematic
; 
 ? 
;
_space_group_IT_number 14
_symmetry_cell_setting monoclinic
_symmetry_space_group_name_Hall '-P 2yn'
_symmetry_space_group_name_H-M 'P 1 21/n 1'
_atom_sites_solution_hydrogens geom
_atom_sites_solution_primary direct
_atom_sites_solution_secondary difmap
_audit_creation_method SHELXL-97
_cell_angle_alpha 90.00
_cell_angle_beta 104.4710(10)
_cell_angle_gamma 90.00
_cell_formula_units_Z 2
_cell_length_a 12.9175(7)
_cell_length_b 9.6959(5)
_cell_length_c 18.2937(10)
_cell_measurement_reflns_used 9654
_cell_measurement_temperature 213(2)
_cell_measurement_theta_max 25.548
_cell_measurement_theta_min 2.2155
_cell_volume 2218.5(2)
_computing_cell_refinement SAINT
_computing_data_collection SMART
_computing_data_reduction SAINT
_computing_molecular_graphics XP
_computing_publication_material CIFTAB
_computing_structure_refinement 'SHELXL-97 (Sheldrick, 1997)'
_computing_structure_solution 'SHELXS-97 (Sheldrick, 1990)'
_diffrn_ambient_temperature 213(2)
_diffrn_measured_fraction_theta_full 0.996
_diffrn_measured_fraction_theta_max 0.996
_diffrn_measurement_device_type 'BRUKER SMART 1000'
_diffrn_measurement_method \w-scans
_diffrn_radiation_monochromator graphite
_diffrn_radiation_source 'normal-focus sealed tube'
_diffrn_radiation_type MoK\a
_diffrn_radiation_wavelength 0.71073
_diffrn_reflns_av_R_equivalents 0.0137
_diffrn_reflns_av_sigmaI/netI 0.0155
_diffrn_reflns_limit_h_max 15
_diffrn_reflns_limit_h_min -15
_diffrn_reflns_limit_k_max 11
_diffrn_reflns_limit_k_min -11
_diffrn_reflns_limit_l_max 16
_diffrn_reflns_limit_l_min -22
_diffrn_reflns_number 11834
_diffrn_reflns_theta_full 25.55
_diffrn_reflns_theta_max 25.55
_diffrn_reflns_theta_min 1.74
_diffrn_standards_number 'none (area detector data)'
_exptl_absorpt_coefficient_mu 0.647
_exptl_absorpt_correction_T_max 0.9373
_exptl_absorpt_correction_T_min 0.7942
_exptl_absorpt_correction_type multi-scan
_exptl_absorpt_process_details SADABS
_exptl_crystal_colour orange
_exptl_crystal_density_diffrn 1.557
_exptl_crystal_density_method 'not measured'
_exptl_crystal_description plate
_exptl_crystal_F_000 1048
_exptl_crystal_size_max 0.430
_exptl_crystal_size_mid 0.205
_exptl_crystal_size_min 0.100
_refine_diff_density_max 0.470
_refine_diff_density_min -0.381
_refine_diff_density_rms 0.054
_refine_ls_extinction_method none
_refine_ls_goodness_of_fit_ref 1.056
_refine_ls_hydrogen_treatment mixed
_refine_ls_matrix_type full
_refine_ls_number_parameters 282
_refine_ls_number_reflns 4145
_refine_ls_number_restraints 0
_refine_ls_restrained_S_all 1.056
_refine_ls_R_factor_all 0.0307
_refine_ls_R_factor_gt 0.0261
_refine_ls_shift/su_max 0.001
_refine_ls_shift/su_mean 0.000
_refine_ls_structure_factor_coef Fsqd
_refine_ls_weighting_details 'calc w=1/[\s^2^(Fo^2^)+(0.0408P)^2^+1.2046P] where P=(Fo^2^+2Fc^2^)/3'
_refine_ls_weighting_scheme calc
_refine_ls_wR_factor_gt 0.0693
_refine_ls_wR_factor_ref 0.0735
_reflns_number_gt 3689
_reflns_number_total 4145
_reflns_threshold_expression >2sigma(I)
_cod_data_source_file ic035433ssi20031213_045454_4.cif
_cod_data_source_block cmpd4
_cod_database_code 4310821

loop_
_symmetry_equiv_pos_as_xyz
'x, y, z'
'-x+1/2, y+1/2, -z+1/2'
'-x, -y, -z'
'x-1/2, -y-1/2, z-1/2'

loop_
_atom_site_label
_atom_site_type_symbol
_atom_site_fract_x
_atom_site_fract_y
_atom_site_fract_z
_atom_site_U_iso_or_equiv
_atom_site_adp_type
_atom_site_occupancy
_atom_site_symmetry_multiplicity
_atom_site_calc_flag
_atom_site_refinement_flags
_atom_site_disorder_assembly
_atom_site_disorder_group
Mo1 Mo 0.428349(13) 0.947153(19) -0.001351(10) 0.03247(8) Uani 1 1 d . . .
N1 N 0.39314(15) 1.0168(2) 0.10064(11) 0.0404(4) Uani 1 1 d . . .
N2 N 0.40673(14) 0.8331(2) -0.10461(10) 0.0388(4) Uani 1 1 d . . .
N3 N 0.51106(14) 0.78034(19) 0.06162(10) 0.0348(4) Uani 1 1 d . . .
N4 N 0.33309(13) 1.1082(2) -0.06221(10) 0.0342(4) Uani 1 1 d . . .
O1 O -0.11119(14) 1.0896(2) -0.10525(12) 0.0613(5) Uani 1 1 d . . .
O2 O 0.27242(15) 0.3869(2) 0.17185(10) 0.0568(5) Uani 1 1 d . . .
C1 C 0.3738(2) 1.0429(3) 0.15619(15) 0.0480(6) Uani 1 1 d . . .
C2 C 0.3495(3) 1.0749(4) 0.22797(18) 0.0788(10) Uani 1 1 d . . .
H2A H 0.2843 1.0296 0.2304 0.118 Uiso 1 1 calc R . .
H2B H 0.3412 1.1728 0.2321 0.118 Uiso 1 1 calc R . .
H2C H 0.4068 1.0434 0.2687 0.118 Uiso 1 1 calc R . .
C3 C 0.38784(18) 0.7746(3) -0.16007(13) 0.0415(5) Uani 1 1 d . . .
C4 C 0.3640(3) 0.7012(3) -0.23145(16) 0.0642(8) Uani 1 1 d . . .
H4A H 0.2999 0.7379 -0.2641 0.096 Uiso 1 1 calc R . .
H4B H 0.3540 0.6051 -0.2227 0.096 Uiso 1 1 calc R . .
H4C H 0.4223 0.7120 -0.2548 0.096 Uiso 1 1 calc R . .
C5 C 0.61688(17) 0.7845(2) 0.08274(12) 0.0349(5) Uani 1 1 d . . .
H5A H 0.6554 0.7136 0.1114 0.042 Uiso 1 1 calc R . .
C11 C 0.45551(16) 0.6730(2) 0.08984(12) 0.0350(5) Uani 1 1 d . . .
C12 C 0.3733(2) 0.6044(3) 0.03966(14) 0.0479(6) Uani 1 1 d . . .
H12A H 0.3598 0.6233 -0.0117 0.058 Uiso 1 1 calc R . .
C13 C 0.3112(2) 0.5084(3) 0.06496(15) 0.0523(6) Uani 1 1 d . . .
H13A H 0.2562 0.4634 0.0307 0.063 Uiso 1 1 calc R . .
C14 C 0.33077(19) 0.4794(3) 0.14069(14) 0.0429(5) Uani 1 1 d . . .
C15 C 0.4130(2) 0.5469(3) 0.19152(14) 0.0449(6) Uani 1 1 d . . .
H15A H 0.4269 0.5266 0.2427 0.054 Uiso 1 1 calc R . .
C16 C 0.47417(18) 0.6440(3) 0.16631(13) 0.0417(5) Uani 1 1 d . . .
H16A H 0.5282 0.6902 0.2008 0.050 Uiso 1 1 calc R . .
C17 C 0.1792(3) 0.3283(4) 0.12203(19) 0.0753(10) Uani 1 1 d . . .
H17A H 0.1454 0.2661 0.1498 0.113 Uiso 1 1 calc R . .
H17B H 0.1995 0.2789 0.0823 0.113 Uiso 1 1 calc R . .
H17C H 0.1301 0.4006 0.1007 0.113 Uiso 1 1 calc R . .
C21 C 0.21872(16) 1.1099(2) -0.07571(11) 0.0347(5) Uani 1 1 d . . .
C22 C 0.16165(18) 1.2297(3) -0.07428(13) 0.0423(5) Uani 1 1 d . . .
H22A H 0.1975 1.3137 -0.0667 0.051 Uiso 1 1 calc R . .
C23 C 0.05118(18) 1.2270(3) -0.08403(13) 0.0448(6) Uani 1 1 d . . .
H23A H 0.0138 1.3087 -0.0831 0.054 Uiso 1 1 calc R . .
C24 C -0.00235(18) 1.1031(3) -0.09498(14) 0.0443(6) Uani 1 1 d . . .
C25 C 0.0543(2) 0.9823(3) -0.09683(15) 0.0484(6) Uani 1 1 d . . .
H25A H 0.0184 0.8983 -0.1043 0.058 Uiso 1 1 calc R . .
C26 C 0.16347(19) 0.9859(3) -0.08767(14) 0.0431(5) Uani 1 1 d . . .
H26A H 0.2005 0.9042 -0.0895 0.052 Uiso 1 1 calc R . .
C27 C -0.1664(2) 1.2104(4) -0.0918(2) 0.0692(9) Uani 1 1 d . . .
H27A H -0.2412 1.1905 -0.1003 0.104 Uiso 1 1 calc R . .
H27B H -0.1565 1.2823 -0.1256 0.104 Uiso 1 1 calc R . .
H27C H -0.1386 1.2401 -0.0406 0.104 Uiso 1 1 calc R . .
B1 B 0.8632(3) 0.4211(3) 0.1629(2) 0.0599(9) Uani 1 1 d . . .
F1 F 0.9124(3) 0.4922(3) 0.22456(19) 0.1549(14) Uani 1 1 d . . .
F2 F 0.9192(3) 0.4348(4) 0.1106(2) 0.1579(14) Uani 1 1 d . . .
F3 F 0.85430(19) 0.2875(2) 0.18365(15) 0.1025(7) Uani 1 1 d . . .
F4 F 0.76344(16) 0.4770(2) 0.13595(14) 0.0929(7) Uani 1 1 d . . .

loop_
_atom_site_aniso_label
_atom_site_aniso_U_11
_atom_site_aniso_U_22
_atom_site_aniso_U_33
_atom_site_aniso_U_23
_atom_site_aniso_U_13
_atom_site_aniso_U_12
Mo1 0.02615(11) 0.03959(13) 0.02878(12) 0.00347(7) 0.00145(7) -0.00547(7)
N1 0.0332(10) 0.0484(11) 0.0389(11) 0.0056(9) 0.0077(8) -0.0029(8)
N2 0.0334(9) 0.0460(11) 0.0344(10) 0.0032(9) 0.0037(8) -0.0052(8)
N3 0.0316(9) 0.0396(10) 0.0311(9) 0.0037(8) 0.0039(7) -0.0057(8)
N4 0.0272(9) 0.0433(10) 0.0290(9) 0.0030(8) 0.0012(7) -0.0041(8)
O1 0.0292(9) 0.0736(13) 0.0788(14) 0.0025(11) 0.0093(9) -0.0029(9)
O2 0.0571(11) 0.0614(12) 0.0553(11) 0.0030(9) 0.0203(9) -0.0233(9)
C1 0.0417(14) 0.0566(16) 0.0472(15) 0.0100(12) 0.0138(11) 0.0013(11)
C2 0.089(2) 0.101(3) 0.0580(19) 0.0068(18) 0.0413(18) 0.019(2)
C3 0.0394(12) 0.0450(13) 0.0389(13) 0.0042(11) 0.0077(10) -0.0025(10)
C4 0.077(2) 0.0686(19) 0.0457(15) -0.0132(14) 0.0121(14) -0.0065(16)
C5 0.0327(11) 0.0399(12) 0.0292(10) 0.0023(9) 0.0021(8) -0.0014(9)
C11 0.0307(10) 0.0367(11) 0.0361(11) 0.0040(9) 0.0057(8) -0.0015(9)
C12 0.0524(15) 0.0537(15) 0.0337(12) 0.0009(11) 0.0034(10) -0.0175(12)
C13 0.0522(15) 0.0551(15) 0.0453(14) -0.0040(12) 0.0043(11) -0.0226(13)
C14 0.0409(13) 0.0428(13) 0.0472(13) 0.0025(11) 0.0152(10) -0.0068(10)
C15 0.0444(13) 0.0547(15) 0.0346(12) 0.0069(10) 0.0082(10) -0.0054(11)
C16 0.0350(11) 0.0499(14) 0.0361(12) 0.0026(10) 0.0009(9) -0.0077(10)
C17 0.0668(19) 0.084(2) 0.075(2) 0.0021(18) 0.0193(16) -0.0408(18)
C21 0.0298(11) 0.0458(12) 0.0260(10) 0.0029(9) 0.0021(8) -0.0045(9)
C22 0.0383(12) 0.0462(14) 0.0429(13) -0.0029(10) 0.0112(10) -0.0067(10)
C23 0.0366(12) 0.0522(15) 0.0463(13) 0.0019(11) 0.0113(10) 0.0031(11)
C24 0.0276(11) 0.0621(16) 0.0414(13) 0.0044(11) 0.0049(9) -0.0030(11)
C25 0.0359(13) 0.0484(14) 0.0570(16) 0.0043(12) 0.0042(11) -0.0097(11)
C26 0.0341(12) 0.0434(13) 0.0479(14) 0.0031(11) 0.0029(10) -0.0031(10)
C27 0.0341(14) 0.080(2) 0.095(2) 0.0173(18) 0.0197(14) 0.0042(14)
B1 0.0541(19) 0.0475(18) 0.069(2) 0.0006(15) -0.0012(16) -0.0039(14)
F1 0.138(2) 0.117(2) 0.160(3) -0.059(2) -0.057(2) -0.0063(19)
F2 0.153(3) 0.158(3) 0.200(4) 0.044(2) 0.114(3) 0.043(2)
F3 0.1052(16) 0.0540(11) 0.134(2) 0.0097(12) 0.0032(14) 0.0047(11)
F4 0.0613(12) 0.0947(15) 0.1138(17) 0.0457(13) 0.0051(11) 0.0022(11)

loop_
_atom_type_symbol
_atom_type_description
_atom_type_scat_dispersion_real
_atom_type_scat_dispersion_imag
_atom_type_scat_source
C C 0.0033 0.0016 'International Tables Vol C Tables 4.2.6.8 and 6.1.1.4'
H H 0.0000 0.0000 'International Tables Vol C Tables 4.2.6.8 and 6.1.1.4'
B B 0.0013 0.0007 'International Tables Vol C Tables 4.2.6.8 and 6.1.1.4'
N N 0.0061 0.0033 'International Tables Vol C Tables 4.2.6.8 and 6.1.1.4'
O O 0.0106 0.0060 'International Tables Vol C Tables 4.2.6.8 and 6.1.1.4'
F F 0.0171 0.0103 'International Tables Vol C Tables 4.2.6.8 and 6.1.1.4'
Mo Mo -1.6832 0.6857 'International Tables Vol C Tables 4.2.6.8 and 6.1.1.4'

loop_
_geom_angle_atom_site_label_1
_geom_angle_atom_site_label_2
_geom_angle_atom_site_label_3
_geom_angle
_geom_angle_site_symmetry_1
_geom_angle_site_symmetry_3
_geom_angle_publ_flag
Mo1 Mo1 N3 92.17(5) 3_675 . y
Mo1 Mo1 N4 92.60(5) 3_675 . y
N3 Mo1 N4 175.01(7) . . ?
Mo1 Mo1 N1 101.74(5) 3_675 . y
N3 Mo1 N1 87.41(7) . . y
N4 Mo1 N1 90.21(7) . . y
Mo1 Mo1 N2 101.06(5) 3_675 . y
N3 Mo1 N2 91.27(7) . . y
N4 Mo1 N2 89.23(7) . . y
N1 Mo1 N2 157.20(7) . . y
C1 N1 Mo1 174.5(2) . . ?
C3 N2 Mo1 175.18(18) . . ?
C5 N3 C11 119.39(18) . . ?
C5 N3 Mo1 118.66(15) . . ?
C11 N3 Mo1 121.46(13) . . ?
C5 N4 C21 119.65(19) 3_675 . ?
C5 N4 Mo1 117.74(14) 3_675 . ?
C21 N4 Mo1 122.38(14) . . ?
C24 O1 C27 115.9(2) . . ?
C14 O2 C17 116.9(2) . . ?
N1 C1 C2 179.3(3) . . ?
N2 C3 C4 179.4(3) . . ?
N3 C5 N4 118.8(2) . 3_675 ?
C12 C11 C16 118.8(2) . . ?
C12 C11 N3 118.66(19) . . ?
C16 C11 N3 122.31(19) . . ?
C13 C12 C11 120.9(2) . . ?
C14 C13 C12 120.0(2) . . ?
C13 C14 O2 124.5(2) . . ?
C13 C14 C15 119.8(2) . . ?
O2 C14 C15 115.7(2) . . ?
C16 C15 C14 120.2(2) . . ?
C15 C16 C11 120.3(2) . . ?
C22 C21 C26 118.4(2) . . ?
C22 C21 N4 122.6(2) . . ?
C26 C21 N4 118.9(2) . . ?
C21 C22 C23 121.1(2) . . ?
C24 C23 C22 119.7(2) . . ?
C23 C24 O1 124.1(2) . . ?
C23 C24 C25 119.5(2) . . ?
O1 C24 C25 116.3(2) . . ?
C26 C25 C24 120.4(2) . . ?
C25 C26 C21 120.7(3) . . ?
F1 B1 F2 108.9(4) . . ?
F1 B1 F3 108.1(3) . . ?
F2 B1 F3 113.0(3) . . ?
F1 B1 F4 107.7(3) . . ?
F2 B1 F4 109.2(3) . . ?
F3 B1 F4 109.8(3) . . ?

loop_
_geom_bond_atom_site_label_1
_geom_bond_atom_site_label_2
_geom_bond_distance
_geom_bond_site_symmetry_2
_geom_bond_publ_flag
Mo1 Mo1 2.1056(4) 3_675 y
Mo1 N3 2.1141(18) . y
Mo1 N4 2.1229(18) . y
Mo1 N1 2.137(2) . y
Mo1 N2 2.146(2) . y
N1 C1 1.134(3) . ?
N2 C3 1.134(3) . ?
N3 C5 1.325(3) . ?
N3 C11 1.431(3) . ?
N4 C5 1.328(3) 3_675 ?
N4 C21 1.436(3) . ?
O1 C24 1.377(3) . ?
O1 C27 1.424(4) . ?
O2 C14 1.383(3) . ?
O2 C17 1.434(3) . ?
C1 C2 1.458(4) . ?
C3 C4 1.451(4) . ?
C5 N4 1.328(3) 3_675 ?
C11 C12 1.388(3) . ?
C11 C16 1.388(3) . ?
C12 C13 1.382(4) . ?
C13 C14 1.374(4) . ?
C14 C15 1.388(3) . ?
C15 C16 1.381(3) . ?
C21 C22 1.379(3) . ?
C21 C26 1.388(3) . ?
C22 C23 1.393(3) . ?
C23 C24 1.376(4) . ?
C24 C25 1.385(4) . ?
C25 C26 1.379(3) . ?
B1 F1 1.339(4) . ?
B1 F2 1.343(5) . ?
B1 F3 1.363(4) . ?
B1 F4 1.371(4) . ?
